data_4312776
loop_
_publ_author_name
'Dong Mok Shin'
'In Su Lee'
'Young Keun Chung'

_publ_section_title
;
 Self-Assemblies of New Rigid Angular Ligands and Metal Centers toward the
 Rational Construction and Modification of Novel Coordination Polymer
 Networks
;
_journal_name_full 'Inorganic Chemistry'
_journal_page_first 8838
_journal_page_last 8846
_journal_paper_doi 10.1021/ic0345929
_journal_volume 42
_journal_year 2003
_chemical_formula_sum 'C30 H18 F12 Mn N2 O4'
_chemical_formula_weight 753.40
_chemical_name_systematic
; 
 ? 
;
_space_group_IT_number 14
_symmetry_cell_setting monoclinic
_symmetry_space_group_name_Hall '-P 2yn'
_symmetry_space_group_name_H-M 'P 1 21/n 1'
_atom_sites_solution_hydrogens geom
_atom_sites_solution_primary direct
_atom_sites_solution_secondary difmap
_audit_creation_method SHELXL-97
_cell_angle_alpha 90.0000(13)
_cell_angle_beta 90.962(3)
_cell_angle_gamma 90.00
_cell_formula_units_Z 4
_cell_length_a 11.3643(7)
_cell_length_b 20.6764(7)
_cell_length_c 14.2671(10)
_cell_measurement_temperature 293(2)
_cell_measurement_theta_max 27.47
_cell_measurement_theta_min 2.66
_cell_volume 3351.9(3)
_computing_cell_refinement Denzo-SMN
_computing_data_collection Denzo-SMN
_computing_data_reduction Denzo-SMN
_computing_structure_refinement 'SHELXL-97 (Sheldrick, 1997)'
_computing_structure_solution 'SHELXS-97 (Sheldrick, 1990)'
_diffrn_ambient_temperature 293(2)
_diffrn_measured_fraction_theta_full 0.608
_diffrn_measured_fraction_theta_max 0.608
_diffrn_radiation_monochromator graphite
_diffrn_radiation_source 'fine-focus sealed tube'
_diffrn_radiation_type MoK\a
_diffrn_radiation_wavelength 0.71073
_diffrn_reflns_av_R_equivalents 0.0441
_diffrn_reflns_av_sigmaI/netI 0.0639
_diffrn_reflns_limit_h_max 14
_diffrn_reflns_limit_h_min -14
_diffrn_reflns_limit_k_max 25
_diffrn_reflns_limit_k_min -20
_diffrn_reflns_limit_l_max 16
_diffrn_reflns_limit_l_min -17
_diffrn_reflns_number 5733
_diffrn_reflns_theta_full 27.47
_diffrn_reflns_theta_max 27.47
_diffrn_reflns_theta_min 2.66
_exptl_absorpt_coefficient_mu 0.497
_exptl_crystal_colour yellow
_exptl_crystal_density_diffrn 1.493
_exptl_crystal_density_method 'not measured'
_exptl_crystal_description block
_exptl_crystal_F_000 1508
_exptl_crystal_size_max 0.5
_exptl_crystal_size_mid 0.3
_exptl_crystal_size_min 0.3
_refine_diff_density_max 0.416
_refine_diff_density_min -0.314
_refine_diff_density_rms 0.069
_refine_ls_extinction_method none
_refine_ls_goodness_of_fit_ref 1.037
_refine_ls_hydrogen_treatment mixed
_refine_ls_matrix_type full
_refine_ls_number_parameters 442
_refine_ls_number_reflns 4669
_refine_ls_number_restraints 0
_refine_ls_restrained_S_all 1.037
_refine_ls_R_factor_all 0.1379
_refine_ls_R_factor_gt 0.0792
_refine_ls_shift/su_max 0.000
_refine_ls_shift/su_mean 0.000
_refine_ls_structure_factor_coef Fsqd
_refine_ls_weighting_details 'calc w=1/[\s^2^(Fo^2^)+(0.1306P)^2^+3.4237P] where P=(Fo^2^+2Fc^2^)/3'
_refine_ls_weighting_scheme calc
_refine_ls_wR_factor_gt 0.2175
_refine_ls_wR_factor_ref 0.2592
_reflns_number_gt 2656
_reflns_number_total 4669
_reflns_threshold_expression >2sigma(I)
_cod_data_source_file ic0345929si20030529_081404_5.cif
_cod_data_source_block compound5
_cod_depositor_comments
;
The following automatic conversions were performed:

'_symmetry_cell_setting' value 'Monoclinic' changed to 'monoclinic'
according to the built-in table from CIF Core dictionary named
'cif_core.dic' version 2.4.1 from 2010-06-29.

Automatic conversion script
Id: cif_fix_values 1646 2011-03-28 12:23:43Z adriana 
;
_cod_database_code 4312776

loop_
_symmetry_equiv_pos_as_xyz
'x, y, z'
'-x+1/2, y+1/2, -z+1/2'
'-x, -y, -z'
'x-1/2, -y-1/2, z-1/2'

loop_
_atom_site_label
_atom_site_type_symbol
_atom_site_fract_x
_atom_site_fract_y
_atom_site_fract_z
_atom_site_U_iso_or_equiv
_atom_site_adp_type
_atom_site_occupancy
_atom_site_symmetry_multiplicity
_atom_site_calc_flag
_atom_site_refinement_flags
_atom_site_disorder_assembly
_atom_site_disorder_group
Mn1 Mn 0.12371(8) 0.22020(4) 0.17084(7) 0.0644(4) Uani 1 1 d . . .
N1 N 0.2705(5) 0.1724(2) 0.2496(4) 0.0700(14) Uani 1 1 d . . .
N2 N 0.2553(5) 0.2795(2) 0.0959(4) 0.0657(13) Uani 1 1 d . . .
O1 O -0.0062(4) 0.1452(2) 0.2119(3) 0.0831(14) Uani 1 1 d . . .
O2 O 0.1120(5) 0.1646(2) 0.0437(3) 0.0848(14) Uani 1 1 d . . .
O3 O 0.1145(4) 0.2864(2) 0.2898(4) 0.0824(13) Uani 1 1 d . . .
O4 O -0.0395(4) 0.2734(2) 0.1355(4) 0.0863(15) Uani 1 1 d . . .
C1 C 0.2910(7) 0.1816(4) 0.3417(5) 0.081(2) Uani 1 1 d . . .
H1 H 0.2398 0.2087 0.3735 0.098 Uiso 1 1 calc R . .
C2 C 0.3800(6) 0.1547(3) 0.3916(5) 0.082(2) Uani 1 1 d . . .
H2 H 0.3881 0.1633 0.4554 0.098 Uiso 1 1 calc R . .
C3 C 0.4601(5) 0.1139(3) 0.3479(5) 0.0664(17) Uani 1 1 d . . .
C4 C 0.4428(6) 0.1052(4) 0.2529(5) 0.083(2) Uani 1 1 d . . .
H4 H 0.4943 0.0793 0.2195 0.100 Uiso 1 1 calc R . .
C5 C 0.3485(7) 0.1351(4) 0.2066(6) 0.085(2) Uani 1 1 d . . .
H5 H 0.3395 0.1287 0.1423 0.102 Uiso 1 1 calc R . .
C6 C 0.5543(5) 0.0805(3) 0.4000(5) 0.0691(17) Uani 1 1 d . . .
H6 H 0.6067 0.0563 0.3650 0.083 Uiso 1 1 calc R . .
C7 C 0.5717(5) 0.0814(3) 0.4906(5) 0.0659(16) Uani 1 1 d . . .
H7 H 0.5203 0.1072 0.5241 0.079 Uiso 1 1 calc R . .
C8 C 0.6608(5) 0.0474(3) 0.5464(4) 0.0592(15) Uani 1 1 d . . .
C9 C 0.6614(6) 0.0535(3) 0.6425(5) 0.0704(17) Uani 1 1 d . . .
H9 H 0.6058 0.0796 0.6712 0.084 Uiso 1 1 calc R . .
C10 C 0.7447(6) 0.0208(3) 0.6968(5) 0.0757(18) Uani 1 1 d . . .
H10 H 0.7445 0.0252 0.7617 0.091 Uiso 1 1 calc R . .
C11 C 0.8276(6) -0.0179(3) 0.6558(5) 0.0720(17) Uani 1 1 d . . .
H11 H 0.8832 -0.0395 0.6928 0.086 Uiso 1 1 calc R . .
C12 C 0.8280(5) -0.0248(3) 0.5593(5) 0.0627(16) Uani 1 1 d . . .
C13 C 0.7466(5) 0.0080(3) 0.5058(5) 0.0613(15) Uani 1 1 d . . .
H13 H 0.7482 0.0041 0.4409 0.074 Uiso 1 1 calc R . .
C14 C 0.9156(5) -0.0661(3) 0.5084(5) 0.0674(17) Uani 1 1 d . . .
H14 H 0.9206 -0.0600 0.4440 0.081 Uiso 1 1 calc R . .
C15 C 0.5159(6) 0.3910(3) -0.0450(5) 0.0723(18) Uani 1 1 d . . .
H15 H 0.5216 0.3843 -0.1092 0.087 Uiso 1 1 calc R . .
C16 C 0.4287(6) 0.3511(3) 0.0051(5) 0.0631(16) Uani 1 1 d . . .
C17 C 0.4211(6) 0.3499(3) 0.1026(5) 0.0761(19) Uani 1 1 d . . .
H17 H 0.4746 0.3731 0.1395 0.091 Uiso 1 1 calc R . .
C18 C 0.3337(6) 0.3142(3) 0.1438(5) 0.0731(18) Uani 1 1 d . . .
H18 H 0.3294 0.3145 0.2088 0.088 Uiso 1 1 calc R . .
C19 C 0.3475(7) 0.3155(3) -0.0450(5) 0.081(2) Uani 1 1 d . . .
H19 H 0.3492 0.3149 -0.1102 0.097 Uiso 1 1 calc R . .
C20 C 0.2641(7) 0.2810(3) 0.0014(5) 0.0760(19) Uani 1 1 d . . .
H20 H 0.2100 0.2572 -0.0340 0.091 Uiso 1 1 calc R . .
C21 C 0.0282(8) 0.1311(4) 0.0134(5) 0.093(2) Uani 1 1 d . . .
C22 C -0.0640(8) 0.1054(4) 0.0632(6) 0.104(3) Uani 1 1 d . . .
H22 H -0.1218 0.0817 0.0317 0.124 Uiso 1 1 calc R . .
C23 C -0.0721(7) 0.1144(4) 0.1586(5) 0.083(2) Uani 1 1 d . . .
C24 C 0.028(2) 0.1161(10) -0.0910(9) 0.185(7) Uani 1 1 d . . .
C25 C -0.1762(11) 0.0806(7) 0.2050(8) 0.127(4) Uani 1 1 d . . .
C26 C 0.0292(8) 0.3164(3) 0.3216(5) 0.081(2) Uani 1 1 d . . .
C27 C -0.0809(7) 0.3226(4) 0.2815(5) 0.095(3) Uani 1 1 d . . .
H27 H -0.1395 0.3433 0.3149 0.115 Uiso 1 1 calc R . .
C28 C -0.1077(7) 0.2988(4) 0.1920(6) 0.085(2) Uani 1 1 d . . .
C29 C 0.0529(11) 0.3487(6) 0.4143(8) 0.122(4) Uani 1 1 d . . .
C30 C -0.2320(11) 0.3050(8) 0.1542(9) 0.158(6) Uani 1 1 d . . .
F1 F -0.2557(5) 0.2869(5) 0.0762(5) 0.198(4) Uani 1 1 d . . .
F2 F -0.3076(7) 0.2849(7) 0.2122(7) 0.244(6) Uani 1 1 d . . .
F3 F -0.2604(12) 0.3684(5) 0.1566(12) 0.322(9) Uani 1 1 d . . .
F4 F -0.2488(6) 0.0520(4) 0.1506(5) 0.181(3) Uani 1 1 d . . .
F5 F -0.1464(7) 0.0453(5) 0.2730(6) 0.220(5) Uani 1 1 d . . .
F6 F -0.2428(7) 0.1269(5) 0.2444(7) 0.211(5) Uani 1 1 d . . .
F7 F 0.0966(11) 0.3105(6) 0.4754(6) 0.250(5) Uani 1 1 d . . .
F8 F -0.0374(8) 0.3665(6) 0.4578(6) 0.237(5) Uani 1 1 d . . .
F9 F 0.1211(13) 0.3938(6) 0.4082(7) 0.283(8) Uani 1 1 d . . .
F10 F 0.1346(10) 0.1024(7) -0.1192(7) 0.244(6) Uani 1 1 d . . .
F11 F 0.0219(16) 0.1709(6) -0.1372(6) 0.269(6) Uani 1 1 d . . .
F12 F -0.0403(11) 0.0756(6) -0.1221(6) 0.302(8) Uani 1 1 d . . .

loop_
_atom_site_aniso_label
_atom_site_aniso_U_11
_atom_site_aniso_U_22
_atom_site_aniso_U_33
_atom_site_aniso_U_23
_atom_site_aniso_U_13
_atom_site_aniso_U_12
Mn1 0.0553(7) 0.0801(7) 0.0578(6) 0.0103(4) 0.0005(5) 0.0020(4)
N1 0.057(3) 0.083(4) 0.070(4) 0.016(3) -0.003(3) 0.004(3)
N2 0.062(3) 0.075(3) 0.060(3) 0.012(2) 0.000(3) -0.005(3)
O1 0.077(3) 0.118(4) 0.055(3) 0.019(2) -0.001(3) -0.026(3)
O2 0.087(3) 0.105(3) 0.063(3) -0.002(2) 0.014(3) -0.019(3)
O3 0.075(3) 0.098(3) 0.074(3) -0.005(2) -0.012(3) 0.015(3)
O4 0.068(3) 0.126(4) 0.065(3) 0.015(3) 0.006(3) 0.029(3)
C1 0.083(5) 0.100(5) 0.061(4) 0.014(4) -0.006(4) 0.025(4)
C2 0.082(5) 0.092(5) 0.071(5) 0.008(3) -0.002(4) 0.025(4)
C3 0.056(4) 0.074(4) 0.070(4) 0.014(3) 0.004(3) 0.004(3)
C4 0.066(5) 0.106(5) 0.077(5) 0.012(4) 0.009(4) 0.020(4)
C5 0.082(5) 0.099(5) 0.074(5) 0.010(4) 0.007(4) 0.015(4)
C6 0.053(4) 0.076(4) 0.078(5) 0.009(3) 0.004(4) 0.007(3)
C7 0.051(4) 0.070(4) 0.076(5) 0.008(3) -0.006(3) 0.009(3)
C8 0.055(4) 0.054(3) 0.068(4) 0.001(3) -0.007(3) -0.003(2)
C9 0.056(4) 0.072(4) 0.083(5) 0.001(3) -0.001(4) 0.010(3)
C10 0.078(5) 0.081(4) 0.068(4) 0.001(3) -0.014(4) 0.004(3)
C11 0.058(4) 0.072(4) 0.085(5) 0.014(3) -0.013(4) 0.014(3)
C12 0.058(4) 0.055(3) 0.075(4) 0.003(3) 0.001(3) -0.001(3)
C13 0.048(4) 0.064(3) 0.072(4) 0.000(3) -0.002(3) 0.002(3)
C14 0.055(4) 0.059(4) 0.088(5) 0.009(3) -0.009(3) -0.005(3)
C15 0.070(5) 0.074(4) 0.073(5) -0.007(3) -0.002(4) 0.002(3)
C16 0.063(4) 0.067(4) 0.060(4) 0.012(3) 0.012(3) 0.012(3)
C17 0.049(4) 0.087(4) 0.091(5) 0.005(4) -0.015(4) -0.005(3)
C18 0.064(4) 0.085(4) 0.070(4) 0.014(3) -0.001(4) 0.000(3)
C19 0.091(6) 0.078(4) 0.074(5) 0.000(3) -0.004(4) -0.023(4)
C20 0.079(5) 0.081(4) 0.068(4) 0.010(3) 0.003(4) -0.012(3)
C21 0.102(6) 0.115(6) 0.062(5) -0.002(4) -0.001(5) -0.026(5)
C22 0.101(6) 0.146(7) 0.064(5) -0.014(4) 0.007(5) -0.053(5)
C23 0.070(5) 0.112(5) 0.067(5) 0.015(4) -0.002(4) -0.021(4)
C24 0.237(18) 0.242(16) 0.079(8) -0.020(9) 0.056(11) -0.124(14)
C25 0.107(8) 0.192(11) 0.081(6) -0.013(7) 0.017(6) -0.075(8)
C26 0.093(6) 0.088(5) 0.062(4) 0.008(3) 0.013(4) 0.018(4)
C27 0.080(6) 0.141(7) 0.066(5) 0.018(4) 0.009(5) 0.047(5)
C28 0.068(5) 0.121(6) 0.067(5) 0.027(4) -0.006(4) 0.026(4)
C29 0.130(9) 0.155(9) 0.080(7) -0.027(6) -0.017(7) 0.049(8)
C30 0.099(9) 0.282(16) 0.092(8) 0.036(9) 0.021(8) 0.102(9)
F1 0.090(4) 0.403(14) 0.099(5) -0.042(6) -0.026(4) 0.019(6)
F2 0.083(5) 0.51(2) 0.145(7) 0.022(9) 0.007(5) 0.048(8)
F3 0.266(11) 0.222(10) 0.47(2) -0.052(11) -0.243(14) 0.124(10)
F4 0.132(5) 0.293(9) 0.118(5) -0.028(5) 0.013(4) -0.128(6)
F5 0.192(7) 0.325(11) 0.141(6) 0.116(7) -0.016(5) -0.138(8)
F6 0.143(6) 0.279(10) 0.213(9) -0.065(8) 0.102(7) -0.079(6)
F7 0.360(14) 0.283(10) 0.103(5) -0.055(6) -0.107(8) 0.114(11)
F8 0.202(8) 0.380(14) 0.130(6) -0.102(8) 0.012(6) 0.084(9)
F9 0.414(17) 0.285(12) 0.153(8) -0.097(8) 0.054(10) -0.196(13)
F10 0.260(10) 0.341(14) 0.134(7) -0.098(8) 0.076(8) -0.051(11)
F11 0.429(19) 0.293(13) 0.084(5) 0.018(7) 0.022(8) 0.005(14)
F12 0.351(14) 0.446(17) 0.109(6) -0.109(8) 0.055(8) -0.271(13)

loop_
_atom_type_symbol
_atom_type_description
_atom_type_scat_dispersion_real
_atom_type_scat_dispersion_imag
_atom_type_scat_source
C C 0.0033 0.0016 'International Tables Vol C Tables 4.2.6.8 and 6.1.1.4'
H H 0.0000 0.0000 'International Tables Vol C Tables 4.2.6.8 and 6.1.1.4'
F F 0.0171 0.0103 'International Tables Vol C Tables 4.2.6.8 and 6.1.1.4'
Mn Mn 0.3368 0.7283 'International Tables Vol C Tables 4.2.6.8 and 6.1.1.4'
N N 0.0061 0.0033 'International Tables Vol C Tables 4.2.6.8 and 6.1.1.4'
O O 0.0106 0.0060 'International Tables Vol C Tables 4.2.6.8 and 6.1.1.4'

loop_
_geom_angle_atom_site_label_1
_geom_angle_atom_site_label_2
_geom_angle_atom_site_label_3
_geom_angle
_geom_angle_site_symmetry_1
_geom_angle_site_symmetry_3
_geom_angle_publ_flag
O2 Mn1 O3 171.0(2) . . ?
O2 Mn1 O4 91.9(2) . . ?
O3 Mn1 O4 79.31(19) . . ?
O2 Mn1 N2 85.52(19) . . ?
O3 Mn1 N2 94.0(2) . . ?
O4 Mn1 N2 100.67(19) . . ?
O2 Mn1 O1 79.46(18) . . ?
O3 Mn1 O1 101.04(19) . . ?
O4 Mn1 O1 81.3(2) . . ?
N2 Mn1 O1 164.9(2) . . ?
O2 Mn1 N1 102.9(2) . . ?
O3 Mn1 N1 86.1(2) . . ?
O4 Mn1 N1 162.9(2) . . ?
N2 Mn1 N1 89.0(2) . . ?
O1 Mn1 N1 93.05(19) . . ?
C5 N1 C1 115.3(6) . . ?
C5 N1 Mn1 121.5(5) . . ?
C1 N1 Mn1 123.1(4) . . ?
C18 N2 C20 116.2(6) . . ?
C18 N2 Mn1 120.2(4) . . ?
C20 N2 Mn1 123.6(5) . . ?
C23 O1 Mn1 126.6(4) . . ?
C21 O2 Mn1 128.7(5) . . ?
C26 O3 Mn1 130.1(5) . . ?
C28 O4 Mn1 126.3(5) . . ?
N1 C1 C2 125.0(7) . . ?
C1 C2 C3 120.2(7) . . ?
C4 C3 C2 115.8(6) . . ?
C4 C3 C6 121.8(6) . . ?
C2 C3 C6 122.3(7) . . ?
C3 C4 C5 120.3(7) . . ?
N1 C5 C4 123.4(8) . . ?
C7 C6 C3 126.4(6) . . ?
C6 C7 C8 128.9(6) . . ?
C9 C8 C13 118.2(6) . . ?
C9 C8 C7 119.5(6) . . ?
C13 C8 C7 122.3(6) . . ?
C8 C9 C10 120.1(6) . . ?
C11 C10 C9 120.8(7) . . ?
C10 C11 C12 119.8(6) . . ?
C13 C12 C11 119.3(6) . . ?
C13 C12 C14 117.3(6) . . ?
C11 C12 C14 123.4(6) . . ?
C12 C13 C8 121.7(6) . . ?
C15 C14 C12 126.6(7) 2_645 . ?
C14 C15 C16 126.4(7) 2_655 . ?
C19 C16 C17 117.3(6) . . ?
C19 C16 C15 119.7(6) . . ?
C17 C16 C15 122.9(6) . . ?
C18 C17 C16 119.4(7) . . ?
N2 C18 C17 123.7(7) . . ?
C20 C19 C16 119.5(7) . . ?
N2 C20 C19 123.9(7) . . ?
O2 C21 C22 127.9(7) . . ?
O2 C21 C24 116.1(8) . . ?
C22 C21 C24 116.0(9) . . ?
C23 C22 C21 121.4(7) . . ?
O1 C23 C22 128.8(7) . . ?
O1 C23 C25 115.7(7) . . ?
C22 C23 C25 115.4(8) . . ?
F12 C24 F10 109.0(17) . . ?
F12 C24 F11 112(2) . . ?
F10 C24 F11 94.4(10) . . ?
F12 C24 C21 119.0(10) . . ?
F10 C24 C21 111.1(17) . . ?
F11 C24 C21 108.3(14) . . ?
F5 C25 F4 111.4(11) . . ?
F5 C25 F6 103.7(9) . . ?
F4 C25 F6 102.8(11) . . ?
F5 C25 C23 113.5(10) . . ?
F4 C25 C23 116.5(8) . . ?
F6 C25 C23 107.4(10) . . ?
O3 C26 C27 127.2(7) . . ?
O3 C26 C29 114.5(8) . . ?
C27 C26 C29 118.3(7) . . ?
C26 C27 C28 122.1(7) . . ?
O4 C28 C27 127.8(7) . . ?
O4 C28 C30 113.2(9) . . ?
C27 C28 C30 119.0(8) . . ?
F9 C29 F8 109.6(12) . . ?
F9 C29 F7 106.4(13) . . ?
F8 C29 F7 98.9(11) . . ?
F9 C29 C26 112.5(11) . . ?
F8 C29 C26 115.4(10) . . ?
F7 C29 C26 113.0(10) . . ?
F1 C30 F2 111.0(16) . . ?
F1 C30 F3 106.0(12) . . ?
F2 C30 F3 97.8(11) . . ?
F1 C30 C28 119.9(9) . . ?
F2 C30 C28 112.2(10) . . ?
F3 C30 C28 107.3(15) . . ?

loop_
_geom_bond_atom_site_label_1
_geom_bond_atom_site_label_2
_geom_bond_distance
_geom_bond_site_symmetry_2
_geom_bond_publ_flag
Mn1 O2 2.150(5) . ?
Mn1 O3 2.185(5) . ?
Mn1 O4 2.208(5) . ?
Mn1 N2 2.222(5) . ?
Mn1 O1 2.226(4) . ?
Mn1 N1 2.227(5) . ?
N1 C5 1.332(8) . ?
N1 C1 1.344(9) . ?
N2 C18 1.325(9) . ?
N2 C20 1.353(9) . ?
O1 C23 1.235(9) . ?
O2 C21 1.249(9) . ?
O3 C26 1.242(8) . ?
O4 C28 1.244(8) . ?
C1 C2 1.349(10) . ?
C2 C3 1.395(9) . ?
C3 C4 1.379(10) . ?
C3 C6 1.465(9) . ?
C4 C5 1.395(10) . ?
C6 C7 1.305(9) . ?
C7 C8 1.458(8) . ?
C8 C9 1.377(9) . ?
C8 C13 1.404(8) . ?
C9 C10 1.389(9) . ?
C10 C11 1.375(9) . ?
C11 C12 1.385(9) . ?
C12 C13 1.369(8) . ?
C12 C14 1.507(8) . ?
C14 C15 1.284(8) 2_645 ?
C15 C14 1.284(8) 2_655 ?
C15 C16 1.483(9) . ?
C16 C19 1.372(10) . ?
C16 C17 1.396(9) . ?
C17 C18 1.377(9) . ?
C19 C20 1.367(9) . ?
C21 C22 1.381(10) . ?
C21 C24 1.521(14) . ?
C22 C23 1.379(11) . ?
C23 C25 1.534(11) . ?
C24 F12 1.222(14) . ?
C24 F10 1.31(2) . ?
C24 F11 1.31(2) . ?
C25 F5 1.256(14) . ?
C25 F4 1.269(11) . ?
C25 F6 1.349(14) . ?
C26 C27 1.374(11) . ?
C26 C29 1.501(12) . ?
C27 C28 1.398(12) . ?
C28 C30 1.509(15) . ?
C29 F9 1.217(14) . ?
C29 F8 1.264(11) . ?
C29 F7 1.272(13) . ?
C30 F1 1.200(15) . ?
C30 F2 1.273(13) . ?
C30 F3 1.350(17) . ?
